data_2107253
loop_
_publ_author_name
'Julien-Pouzol, M.'
'Jaulmes, S.'
'Guittard, M.'
'Mazurier, A.'

_publ_section_title
;
 Structure du disulfure de lanthane et de cuivre
;
_journal_name_full 'Acta Crystallographica B (24,1968-38,1982)'
_journal_page_first 1901
_journal_page_last 1903
_journal_volume 37
_journal_year 1981
_chemical_formula_sum 'Cu La S2'
_space_group_IT_number 14
_symmetry_space_group_name_Hall '-P 2ybc'
_symmetry_space_group_name_H-M 'P 1 21/c 1'
_cell_angle_alpha 90
_cell_angle_beta 132.07
_cell_angle_gamma 90
_cell_formula_units_Z 4
_cell_length_a 8.849
_cell_length_b 7.325
_cell_length_c 6.938
_cell_volume 333.835
_citation_journal_id_ASTM ACBCAR
_cod_data_source_file Julien-Pouzol_ACBCAR_1981_242.cif
_cod_data_source_block Cu1La1S2
_cod_original_cell_volume 333.8345
_cod_original_formula_sum 'Cu1 La1 S2'
_cod_database_code 2107253

loop_
_symmetry_equiv_pos_as_xyz
x,y,z
-x,y+1/2,-z+1/2
-x,-y,-z
x,-y-1/2,z-1/2

loop_
_atom_site_label
_atom_site_type_symbol
_atom_site_fract_x
_atom_site_fract_y
_atom_site_fract_z
_atom_site_occupancy
_atom_site_U_iso_or_equiv
S1 S 0.5877 0.228 0.5858 1 0.0
S2 S 0.0858 0.3822 0.3062 1 0.0
Cu1 Cu 0.91 0.1523 0.9795 1 0.0
La1 La 0.307 0.0546 0.6094 1 0.0
